data_2208354
loop_
_publ_author_name
'Lei Wang'
'Bao-Lei Wang'
'Zheng-Ming Li'
'Hai-Bin Song'

_publ_section_title 2-(2,4-Dichlorophenyl)-5-methyl-4-(2-nitrophenylsulfonyl)-2<i>H</i>-1,2,4-triazol-3(4<i>H</i>)-one
_journal_coeditor_code HK6078
_journal_issue 3
_journal_name_full 'Acta Crystallographica Section E'
_journal_page_first o935
_journal_page_last o937
_journal_paper_doi 10.1107/S1600536806002777
_journal_volume 62
_journal_year 2006
_chemical_formula_iupac 'C15 H10 Cl2 N4 O5 S'
_chemical_formula_moiety 'C15 H10 Cl2 N4 O5 S'
_chemical_formula_sum 'C15 H10 Cl2 N4 O5 S'
_chemical_formula_weight 429.23
_chemical_name_systematic
;
2-(2,4-Dichlorophenyl)-5-methyl-4-(2-nitrophenylsulfonyl)-2H-1,2,4-
triazol-3(4H)-one
;
_space_group_IT_number 14
_symmetry_cell_setting monoclinic
_symmetry_space_group_name_Hall '-P 2ybc'
_symmetry_space_group_name_H-M 'P 1 21/c 1'
_atom_sites_solution_hydrogens geom
_atom_sites_solution_primary direct
_atom_sites_solution_secondary difmap
_cell_angle_alpha 90.00
_cell_angle_beta 93.155(4)
_cell_angle_gamma 90.00
_cell_formula_units_Z 4
_cell_length_a 8.192(2)
_cell_length_b 12.648(3)
_cell_length_c 16.975(4)
_cell_measurement_reflns_used 4187
_cell_measurement_temperature 294(2)
_cell_measurement_theta_max 26.17
_cell_measurement_theta_min 2.31
_cell_volume 1756.2(7)
_computing_cell_refinement SMART
_computing_data_collection 'SMART (Bruker, 1999)'
_computing_data_reduction 'SAINT (Bruker, 1999)'
_computing_molecular_graphics 'SHELXTL (Bruker, 1999)'
_computing_publication_material SHELXTL
_computing_structure_refinement 'SHELXL97 (Sheldrick, 1997)'
_computing_structure_solution 'SHELXS97 (Sheldrick, 1997)'
_diffrn_ambient_temperature 294(2)
_diffrn_measured_fraction_theta_full 0.994
_diffrn_measured_fraction_theta_max 0.994
_diffrn_measurement_device_type 'Bruker 1000 CCD area-detector'
_diffrn_measurement_method '\f and \w'
_diffrn_radiation_monochromator graphite
_diffrn_radiation_source 'fine-focus sealed tube'
_diffrn_radiation_type MoK\a
_diffrn_radiation_wavelength 0.71073
_diffrn_reflns_av_R_equivalents 0.0302
_diffrn_reflns_av_sigmaI/netI 0.0336
_diffrn_reflns_limit_h_max 10
_diffrn_reflns_limit_h_min -9
_diffrn_reflns_limit_k_max 15
_diffrn_reflns_limit_k_min -15
_diffrn_reflns_limit_l_max 8
_diffrn_reflns_limit_l_min -21
_diffrn_reflns_number 9780
_diffrn_reflns_theta_full 26.61
_diffrn_reflns_theta_max 26.61
_diffrn_reflns_theta_min 2.01
_exptl_absorpt_coefficient_mu 0.526
_exptl_absorpt_correction_T_max 0.900000
_exptl_absorpt_correction_T_min 0.860011
_exptl_absorpt_correction_type multi-scan
_exptl_absorpt_process_details '(SADABS; Sheldrick, 1996)'
_exptl_crystal_colour colorless
_exptl_crystal_density_diffrn 1.624
_exptl_crystal_density_method 'not measured'
_exptl_crystal_description Prism
_exptl_crystal_F_000 872
_exptl_crystal_size_max 0.28
_exptl_crystal_size_mid 0.22
_exptl_crystal_size_min 0.20
_refine_diff_density_max 0.574
_refine_diff_density_min -0.565
_refine_ls_extinction_coef 0.0235(13)
_refine_ls_extinction_expression Fc^*^=kFc[1+0.001xFc^2^\l^3^/sin(2\q)]^-1/4^
_refine_ls_extinction_method SHELXL97
_refine_ls_goodness_of_fit_ref 1.034
_refine_ls_hydrogen_treatment constr
_refine_ls_matrix_type full
_refine_ls_number_parameters 246
_refine_ls_number_reflns 3654
_refine_ls_number_restraints 0
_refine_ls_restrained_S_all 1.034
_refine_ls_R_factor_all 0.0559
_refine_ls_R_factor_gt 0.0370
_refine_ls_shift/su_max 0.001
_refine_ls_shift/su_mean 0.000
_refine_ls_structure_factor_coef Fsqd
_refine_ls_weighting_details 'calc w=1/[\s^2^(Fo^2^)+(0.0455P)^2^+0.9596P] where P=(Fo^2^+2Fc^2^)/3'
_refine_ls_weighting_scheme calc
_refine_ls_wR_factor_gt 0.0913
_refine_ls_wR_factor_ref 0.1035
_reflns_number_gt 2747
_reflns_number_total 3654
_reflns_threshold_expression I>2\s(I)
_cod_data_source_file hk6078.cif
_cod_data_source_block I
_cod_original_cell_volume 1756.1(7)
_cod_original_sg_symbol_H-M 'P 21/c'
_cod_database_code 2208354
_cod_database_fobs_code 2208354

loop_
_symmetry_equiv_pos_as_xyz
'x, y, z'
'-x, y+1/2, -z+1/2'
'-x, -y, -z'
'x, -y-1/2, z-1/2'

loop_
_atom_site_label
_atom_site_fract_x
_atom_site_fract_y
_atom_site_fract_z
_atom_site_U_iso_or_equiv
_atom_site_adp_type
_atom_site_calc_flag
_atom_site_refinement_flags
_atom_site_occupancy
_atom_site_type_symbol
S1 0.22952(7) 0.52420(4) 0.34821(3) 0.03331(16) Uani d . 1 S
Cl1 0.07290(8) 0.69737(5) 0.05810(4) 0.04933(19) Uani d . 1 Cl
Cl2 0.36623(12) 0.57862(6) -0.20042(4) 0.0738(3) Uani d . 1 Cl
O1 0.3224(2) 0.62940(13) 0.19429(9) 0.0488(4) Uani d . 1 O
O2 0.1673(2) 0.44306(13) 0.39586(9) 0.0429(4) Uani d . 1 O
O3 0.1656(2) 0.62811(13) 0.35209(10) 0.0478(4) Uani d . 1 O
O4 0.4117(2) 0.30611(14) 0.33875(12) 0.0573(5) Uani d . 1 O
O5 0.5090(3) 0.29454(17) 0.45946(13) 0.0756(7) Uani d . 1 O
N1 0.1977(2) 0.48863(14) 0.12645(10) 0.0360(4) Uani d . 1 N
N2 0.1259(2) 0.39336(14) 0.14695(11) 0.0384(4) Uani d . 1 N
N3 0.1979(2) 0.48491(14) 0.25434(10) 0.0340(4) Uani d . 1 N
N4 0.4813(3) 0.34252(16) 0.39789(13) 0.0457(5) Uani d . 1 N
C1 0.1871(3) 0.60433(16) 0.01097(13) 0.0333(5) Uani d . 1 C
C2 0.2298(3) 0.62617(18) -0.06515(13) 0.0372(5) Uani d . 1 C
H2 0.2051 0.6913 -0.0884 0.045 Uiso calc R 1 H
C3 0.3095(3) 0.54931(19) -0.10558(13) 0.0401(5) Uani d . 1 C
C4 0.3443(3) 0.45176(18) -0.07375(14) 0.0414(5) Uani d . 1 C
H4 0.3925 0.3996 -0.1033 0.050 Uiso calc R 1 H
C5 0.3061(3) 0.43268(17) 0.00318(13) 0.0384(5) Uani d . 1 C
H5 0.3319 0.3676 0.0261 0.046 Uiso calc R 1 H
C6 0.2303(3) 0.50883(17) 0.04647(12) 0.0326(5) Uani d . 1 C
C7 0.2494(3) 0.54723(17) 0.19065(13) 0.0363(5) Uani d . 1 C
C8 0.1257(3) 0.39263(17) 0.22277(13) 0.0364(5) Uani d . 1 C
C9 0.0496(4) 0.3066(2) 0.26757(15) 0.0552(7) Uani d . 1 C
H9A 0.0097 0.2526 0.2317 0.083 Uiso calc R 1 H
H9B -0.0396 0.3346 0.2954 0.083 Uiso calc R 1 H
H9C 0.1296 0.2767 0.3046 0.083 Uiso calc R 1 H
C10 0.4440(3) 0.53342(17) 0.36412(12) 0.0332(5) Uani d . 1 C
C11 0.5141(3) 0.63192(19) 0.35598(14) 0.0442(6) Uani d . 1 C
H11 0.4510 0.6882 0.3364 0.053 Uiso calc R 1 H
C12 0.6786(4) 0.6468(2) 0.37695(17) 0.0579(7) Uani d . 1 C
H12 0.7264 0.7126 0.3698 0.070 Uiso calc R 1 H
C13 0.7711(3) 0.5650(3) 0.40821(18) 0.0602(8) Uani d . 1 C
H13 0.8804 0.5762 0.4237 0.072 Uiso calc R 1 H
C14 0.7034(3) 0.4665(2) 0.41684(16) 0.0520(7) Uani d . 1 C
H14 0.7662 0.4112 0.4382 0.062 Uiso calc R 1 H
C15 0.5424(3) 0.45082(18) 0.39359(13) 0.0370(5) Uani d . 1 C

loop_
_atom_site_aniso_label
_atom_site_aniso_U_11
_atom_site_aniso_U_22
_atom_site_aniso_U_33
_atom_site_aniso_U_12
_atom_site_aniso_U_13
_atom_site_aniso_U_23
S1 0.0379(3) 0.0338(3) 0.0286(3) 0.0031(2) 0.0050(2) -0.0031(2)
Cl1 0.0579(4) 0.0439(4) 0.0475(4) 0.0103(3) 0.0146(3) -0.0073(3)
Cl2 0.1120(7) 0.0732(5) 0.0393(4) 0.0233(5) 0.0321(4) 0.0113(3)
O1 0.0707(12) 0.0350(9) 0.0406(9) -0.0213(8) 0.0007(8) 0.0011(7)
O2 0.0460(9) 0.0531(10) 0.0305(8) -0.0033(8) 0.0104(7) 0.0038(7)
O3 0.0519(10) 0.0404(9) 0.0510(10) 0.0144(8) 0.0013(8) -0.0100(8)
O4 0.0690(12) 0.0382(10) 0.0646(12) -0.0008(9) 0.0028(10) -0.0037(9)
O5 0.0961(17) 0.0647(14) 0.0665(14) 0.0053(12) 0.0079(12) 0.0332(11)
N1 0.0527(11) 0.0279(9) 0.0279(9) -0.0107(8) 0.0050(8) 0.0007(7)
N2 0.0491(11) 0.0308(10) 0.0355(10) -0.0124(8) 0.0043(9) 0.0014(8)
N3 0.0449(10) 0.0297(9) 0.0276(9) -0.0070(8) 0.0043(8) 0.0007(7)
N4 0.0518(12) 0.0375(11) 0.0488(13) 0.0114(9) 0.0119(10) 0.0093(10)
C1 0.0366(11) 0.0302(11) 0.0334(11) -0.0011(9) 0.0050(9) -0.0045(9)
C2 0.0472(13) 0.0327(12) 0.0320(11) 0.0031(10) 0.0045(10) 0.0033(9)
C3 0.0496(14) 0.0426(13) 0.0286(11) 0.0014(11) 0.0077(10) 0.0018(10)
C4 0.0509(14) 0.0361(12) 0.0378(13) 0.0024(10) 0.0084(11) -0.0073(10)
C5 0.0488(13) 0.0277(11) 0.0388(12) -0.0011(10) 0.0017(11) 0.0025(9)
C6 0.0385(11) 0.0315(11) 0.0280(10) -0.0064(9) 0.0024(9) -0.0006(8)
C7 0.0442(13) 0.0327(12) 0.0321(11) -0.0053(10) 0.0034(10) 0.0009(9)
C8 0.0431(13) 0.0326(11) 0.0337(12) -0.0092(10) 0.0030(10) 0.0013(9)
C9 0.0716(18) 0.0494(15) 0.0447(14) -0.0299(14) 0.0041(13) 0.0092(12)
C10 0.0398(12) 0.0326(11) 0.0275(11) -0.0009(9) 0.0053(9) -0.0037(9)
C11 0.0533(15) 0.0343(12) 0.0455(14) -0.0040(11) 0.0077(11) -0.0058(10)
C12 0.0625(17) 0.0542(17) 0.0585(17) -0.0212(14) 0.0152(14) -0.0136(14)
C13 0.0397(14) 0.080(2) 0.0615(18) -0.0096(14) 0.0077(13) -0.0117(15)
C14 0.0423(14) 0.0656(18) 0.0483(15) 0.0102(13) 0.0043(12) 0.0019(13)
C15 0.0416(12) 0.0408(13) 0.0293(11) 0.0025(10) 0.0081(10) -0.0003(9)

loop_
_atom_type_symbol
_atom_type_description
_atom_type_scat_dispersion_real
_atom_type_scat_dispersion_imag
_atom_type_scat_source
C C 0.0033 0.0016 'International Tables Vol C Tables 4.2.6.8 and 6.1.1.4'
H H 0.0000 0.0000 'International Tables Vol C Tables 4.2.6.8 and 6.1.1.4'
N N 0.0061 0.0033 'International Tables Vol C Tables 4.2.6.8 and 6.1.1.4'
O O 0.0106 0.0060 'International Tables Vol C Tables 4.2.6.8 and 6.1.1.4'
S S 0.1246 0.1234 'International Tables Vol C Tables 4.2.6.8 and 6.1.1.4'
Cl Cl 0.1484 0.1585 'International Tables Vol C Tables 4.2.6.8 and 6.1.1.4'

loop_
_geom_angle_atom_site_label_1
_geom_angle_atom_site_label_2
_geom_angle_atom_site_label_3
_geom_angle
_geom_angle_publ_flag
O3 S1 O2 119.93(11) y
O3 S1 N3 106.32(10) y
O2 S1 N3 106.62(9) ?
O3 S1 C10 107.36(10) ?
O2 S1 C10 110.24(10) ?
N3 S1 C10 105.40(10) ?
C7 N1 N2 112.75(17) y
C7 N1 C6 126.75(18) ?
N2 N1 C6 119.87(17) ?
C8 N2 N1 106.24(17) y
C8 N3 C7 107.94(17) y
C8 N3 S1 130.59(15) ?
C7 N3 S1 121.47(15) ?
O4 N4 O5 125.1(2) ?
O4 N4 C15 117.4(2) ?
O5 N4 C15 117.5(2) ?
C2 C1 C6 120.5(2) ?
C2 C1 Cl1 117.87(17) ?
C6 C1 Cl1 121.60(17) y
C3 C2 C1 118.4(2) ?
C3 C2 H2 120.8 ?
C1 C2 H2 120.8 ?
C4 C3 C2 122.3(2) ?
C4 C3 Cl2 119.76(18) ?
C2 C3 Cl2 117.99(18) ?
C3 C4 C5 118.5(2) ?
C3 C4 H4 120.7 ?
C5 C4 H4 120.7 ?
C6 C5 C4 120.9(2) ?
C6 C5 H5 119.5 ?
C4 C5 H5 119.5 ?
C5 C6 C1 119.2(2) ?
C5 C6 N1 119.8(2) ?
C1 C6 N1 120.98(19) ?
O1 C7 N1 130.0(2) ?
O1 C7 N3 127.6(2) ?
N1 C7 N3 102.35(17) y
N2 C8 N3 110.65(18) y
N2 C8 C9 122.8(2) ?
N3 C8 C9 126.5(2) ?
C8 C9 H9A 109.5 ?
C8 C9 H9B 109.5 ?
H9A C9 H9B 109.5 ?
C8 C9 H9C 109.5 ?
H9A C9 H9C 109.5 ?
H9B C9 H9C 109.5 ?
C11 C10 C15 118.4(2) ?
C11 C10 S1 117.35(18) ?
C15 C10 S1 123.73(17) ?
C10 C11 C12 120.0(2) ?
C10 C11 H11 120.0 ?
C12 C11 H11 120.0 ?
C13 C12 C11 120.3(3) ?
C13 C12 H12 119.9 ?
C11 C12 H12 119.9 ?
C12 C13 C14 120.5(3) ?
C12 C13 H13 119.7 ?
C14 C13 H13 119.7 ?
C15 C14 C13 119.2(3) ?
C15 C14 H14 120.4 ?
C13 C14 H14 120.4 ?
C14 C15 C10 121.5(2) ?
C14 C15 N4 116.6(2) y
C10 C15 N4 121.8(2) y

loop_
_geom_bond_atom_site_label_1
_geom_bond_atom_site_label_2
_geom_bond_distance
_geom_bond_publ_flag
S1 O3 1.4177(17) y
S1 O2 1.4185(16) y
S1 N3 1.6756(18) y
S1 C10 1.767(2) y
Cl1 C1 1.727(2) ?
Cl2 C3 1.740(2) ?
O1 C7 1.199(3) y
O4 N4 1.217(3) ?
O5 N4 1.219(3) ?
N1 C7 1.366(3) y
N1 N2 1.393(2) y
N1 C6 1.421(3) y
N2 C8 1.287(3) y
N3 C8 1.401(3) y
N3 C7 1.421(3) y
N4 C15 1.462(3) y
C1 C2 1.385(3) ?
C1 C6 1.387(3) ?
C2 C3 1.376(3) ?
C2 H2 0.9300 ?
C3 C4 1.371(3) ?
C4 C5 1.381(3) ?
C4 H4 0.9300 ?
C5 C6 1.380(3) ?
C5 H5 0.9300 ?
C8 C9 1.485(3) ?
C9 H9A 0.9600 ?
C9 H9B 0.9600 ?
C9 H9C 0.9600 ?
C10 C11 1.382(3) ?
C10 C15 1.395(3) ?
C11 C12 1.388(4) ?
C11 H11 0.9300 ?
C12 C13 1.372(4) ?
C12 H12 0.9300 ?
C13 C14 1.374(4) ?
C13 H13 0.9300 ?
C14 C15 1.370(3) ?
C14 H14 0.9300 ?

loop_
_geom_hbond_atom_site_label_D
_geom_hbond_atom_site_label_H
_geom_hbond_atom_site_label_A
_geom_hbond_site_symmetry_A
_geom_hbond_distance_DH
_geom_hbond_distance_HA
_geom_hbond_distance_DA
_geom_hbond_angle_DHA
_geom_hbond_publ_flag
C2 H2 O3 4_575 0.93 2.51 3.439(3) 175 yes
C9 H9A O3 2_545 0.96 2.52 3.455(3) 165 yes
C9 H9C O4 . 0.96 2.38 3.141(4) 136 yes
C11 H11 O3 . 0.93 2.49 2.852(3) 104 yes
C12 H12 N2 2_655 0.93 2.61 3.539(3) 177 yes

loop_
_geom_torsion_atom_site_label_1
_geom_torsion_atom_site_label_2
_geom_torsion_atom_site_label_3
_geom_torsion_atom_site_label_4
_geom_torsion
_geom_torsion_publ_flag
C7 N1 N2 C8 2.4(3) ?
C6 N1 N2 C8 173.9(2) ?
O3 S1 N3 C8 -128.9(2) ?
O2 S1 N3 C8 0.1(2) ?
C10 S1 N3 C8 117.3(2) ?
O3 S1 N3 C7 52.4(2) ?
O2 S1 N3 C7 -178.56(17) ?
C10 S1 N3 C7 -61.38(19) ?
C6 C1 C2 C3 2.7(3) ?
Cl1 C1 C2 C3 -174.96(18) ?
C1 C2 C3 C4 1.5(4) ?
C1 C2 C3 Cl2 -178.72(18) ?
C2 C3 C4 C5 -3.8(4) ?
Cl2 C3 C4 C5 176.42(19) ?
C3 C4 C5 C6 1.9(4) ?
C4 C5 C6 C1 2.2(3) ?
C4 C5 C6 N1 -177.7(2) ?
C2 C1 C6 C5 -4.6(3) ?
Cl1 C1 C6 C5 173.03(17) ?
C2 C1 C6 N1 175.3(2) ?
Cl1 C1 C6 N1 -7.0(3) ?
C7 N1 C6 C5 122.9(3) ?
N2 N1 C6 C5 -47.4(3) ?
C7 N1 C6 C1 -57.1(3) ?
N2 N1 C6 C1 132.7(2) y
N2 N1 C7 O1 175.9(2) ?
C6 N1 C7 O1 5.1(4) y
N2 N1 C7 N3 -2.9(2) y
C6 N1 C7 N3 -173.7(2) ?
C8 N3 C7 O1 -176.6(2) ?
S1 N3 C7 O1 2.4(3) ?
C8 N3 C7 N1 2.3(2) ?
S1 N3 C7 N1 -178.75(15) ?
N1 N2 C8 N3 -0.8(3) ?
N1 N2 C8 C9 176.2(2) ?
C7 N3 C8 N2 -1.0(3) y
S1 N3 C8 N2 -179.82(17) ?
C7 N3 C8 C9 -177.8(2) ?
S1 N3 C8 C9 3.4(4) ?
O3 S1 C10 C11 -16.8(2) ?
O2 S1 C10 C11 -149.03(17) ?
N3 S1 C10 C11 96.28(18) ?
O3 S1 C10 C15 154.99(18) ?
O2 S1 C10 C15 22.7(2) ?
N3 S1 C10 C15 -91.96(19) ?
C15 C10 C11 C12 0.0(3) ?
S1 C10 C11 C12 172.18(19) ?
C10 C11 C12 C13 -2.1(4) ?
C11 C12 C13 C14 2.0(4) ?
C12 C13 C14 C15 0.2(4) ?
C13 C14 C15 C10 -2.4(4) ?
C13 C14 C15 N4 174.9(2) ?
C11 C10 C15 C14 2.3(3) ?
S1 C10 C15 C14 -169.35(19) ?
C11 C10 C15 N4 -174.8(2) ?
S1 C10 C15 N4 13.5(3) ?
O4 N4 C15 C14 -127.7(2) ?
O5 N4 C15 C14 49.8(3) ?
O4 N4 C15 C10 49.6(3) ?
O5 N4 C15 C10 -132.9(2) ?

loop_
_cod_related_entry_id
_cod_related_entry_database
_cod_related_entry_code
1 ChemSpider 21126363
